data_4037077
loop_
_publ_author_name
'Benmekhbi, Lotfi'
'Louafi, Fadila'
'Roisnel, Thierry'
'Hurvois, Jean-Pierre'

_publ_section_title
;
 Synthesis of Tetrahydroisoquinoline Alkaloids and Related Compounds
 through the Alkylation of Anodically Prepared \a-Amino Nitriles.
;
_journal_issue 15
_journal_name_full 'The Journal of organic chemistry'
_journal_page_first 6721
_journal_page_last 6739
_journal_paper_doi 10.1021/acs.joc.6b01419
_journal_volume 81
_journal_year 2016
_chemical_absolute_configuration ad
_chemical_compound_source 'synthesis as described'
_chemical_formula_moiety 'C20 H22 N2 O2'
_chemical_formula_sum 'C20 H22 N2 O2'
_chemical_formula_weight 322.39
_space_group_crystal_system orthorhombic
_space_group_IT_number 19
_space_group_name_Hall 'P 2ac 2ab'
_space_group_name_H-M_alt 'P 21 21 21'
_atom_sites_solution_hydrogens geom
_cell_angle_alpha 90
_cell_angle_beta 90
_cell_angle_gamma 90
_cell_formula_units_Z 4
_cell_length_a 7.0779(2)
_cell_length_b 9.2640(3)
_cell_length_c 26.1004(7)
_cell_measurement_reflns_used 9931
_cell_measurement_temperature 150
_cell_measurement_theta_max 74.49
_cell_measurement_theta_min 3.39
_cell_measurement_wavelength 1.54184
_cell_volume 1711.39(9)
_computing_cell_refinement 'APEX2 (Bruker, 2014); SAINT (Bruker, 2014)'
_computing_data_collection 'SAINT (Bruker, 2014); XPREP (Sheldrick, 2014)'
_computing_data_reduction 'SAINT (Bruker, 2014); XPREP (Sheldrick, 2014)'
_computing_molecular_graphics 'Ortep-3 for Windows (Farrugia, 1997)'
_computing_publication_material 'CRYSCALc (T. Roisnel, local program, 2015)'
_computing_structure_refinement 'SHELXL-2014/7 (Sheldrick, 2014)'
_computing_structure_solution 'SIR97 (Altomare et al., 1999)'
_diffrn_ambient_temperature 150
_diffrn_detector '(CMOS) PHOTON 100'
_diffrn_measured_fraction_theta_full 0.998
_diffrn_measured_fraction_theta_max 0.998
_diffrn_measurement_device_type 'D8 VENTURE Bruker AXS'
_diffrn_measurement_method 'rotation images'
_diffrn_radiation_monochromator 'multilayer monochromator'
_diffrn_radiation_probe x-ray
_diffrn_radiation_source 'Incoatec microfocus sealed tube'
_diffrn_radiation_type CuK\a
_diffrn_radiation_wavelength 1.54184
_diffrn_reflns_av_R_equivalents 0.0292
_diffrn_reflns_av_unetI/netI 0.0204
_diffrn_reflns_limit_h_max 8
_diffrn_reflns_limit_h_min -8
_diffrn_reflns_limit_k_max 10
_diffrn_reflns_limit_k_min -11
_diffrn_reflns_limit_l_max 32
_diffrn_reflns_limit_l_min -32
_diffrn_reflns_number 18672
_diffrn_reflns_theta_full 67.679
_diffrn_reflns_theta_max 74.484
_diffrn_reflns_theta_min 3.386
_exptl_absorpt_coefficient_mu 0.647
_exptl_absorpt_correction_T_max 0.908
_exptl_absorpt_correction_T_min 0.810
_exptl_absorpt_correction_type multi-scan
_exptl_absorpt_process_details
;
  [Sheldrick, G.M. (2014). SADABS Bruker AXS Inc., Madison, Wisconsin, USA]
;
_exptl_crystal_colour colourless
_exptl_crystal_density_diffrn 1.251
_exptl_crystal_description prism
_exptl_crystal_F_000 688
_exptl_crystal_size_max 0.480
_exptl_crystal_size_mid 0.240
_exptl_crystal_size_min 0.150
_refine_diff_density_max 0.157
_refine_diff_density_min -0.136
_refine_diff_density_rms 0.030
_refine_ls_abs_structure_details
;
Flack x determined using 1404 quotients [(I+)-(I-)]/[(I+)+(I-)]
(Parsons, Flack and Wagner, Acta Cryst. B69 (2013) 249-259).
;
_refine_ls_abs_structure_Flack -0.03(6)
_refine_ls_extinction_coef 0.0061(5)
_refine_ls_extinction_method 'SHELXL-2014/7 (Sheldrick 2014'
_refine_ls_goodness_of_fit_ref 1.038
_refine_ls_hydrogen_treatment constr
_refine_ls_matrix_type full
_refine_ls_number_parameters 221
_refine_ls_number_reflns 3488
_refine_ls_number_restraints 0
_refine_ls_restrained_S_all 1.038
_refine_ls_R_factor_all 0.0268
_refine_ls_R_factor_gt 0.0262
_refine_ls_shift/su_max 0.000
_refine_ls_shift/su_mean 0.000
_refine_ls_structure_factor_coef Fsqd
_refine_ls_weighting_details 'w=1/[\s^2^(Fo^2^)+(0.0339P)^2^+0.3241P] where P=(Fo^2^+2Fc^2^)/3'
_refine_ls_weighting_scheme calc
_refine_ls_wR_factor_gt 0.0672
_refine_ls_wR_factor_ref 0.0675
_reflns_number_gt 3414
_reflns_number_total 3488
_reflns_threshold_expression >2sigma(I)
_cod_data_source_file jo6b01419_si_006.cif
_cod_data_source_block FL185
_cod_depositor_comments
;
The following automatic conversions were performed:

data item '_space_group_crystal_system' value 'Orthorhombic' was
changed to 'orthorhombic' in accordance with the
/home/saulius/struct/COD-crude-data/automatic-downloads/DataCite-retrospective/ACS/depositions/lib/dictionaries/cif_core.dic
dictionary named 'cif_core.dic' version 2.4.2 last updated on
2011-04-26.

Automatic conversion script
Id: cif_fix_values 6909 2019-04-08 15:41:33Z antanas 
;
_cod_database_code 4037077

loop_
_space_group_symop_operation_xyz
'x, y, z'
'-x+1/2, -y, z+1/2'
'-x, y+1/2, -z+1/2'
'x+1/2, -y+1/2, -z'

loop_
_atom_site_label
_atom_site_type_symbol
_atom_site_fract_x
_atom_site_fract_y
_atom_site_fract_z
_atom_site_U_iso_or_equiv
_atom_site_adp_type
_atom_site_occupancy
_atom_site_symmetry_multiplicity
_atom_site_calc_flag
_atom_site_refinement_flags
_atom_site_disorder_assembly
O1 O -0.00404(17) 0.15403(13) 0.45245(4) 0.0261(3) Uani 1 1 d . .
O2 O 0.32823(16) 0.05560(12) 0.42582(4) 0.0245(3) Uani 1 1 d . .
N1 N 0.06698(17) 0.18828(13) 0.20723(4) 0.0163(3) Uani 1 1 d . .
N2 N 0.42404(19) 0.42640(15) 0.23847(6) 0.0266(3) Uani 1 1 d . .
C1 C -0.1590(3) 0.2411(2) 0.46943(6) 0.0303(4) Uani 1 1 d . .
H22 H -0.1430 0.3399 0.4568 0.045 Uiso 1 1 calc R U
H3 H -0.1627 0.2418 0.5070 0.045 Uiso 1 1 calc R U
H1 H -0.2775 0.2011 0.4562 0.045 Uiso 1 1 calc R U
C2 C 0.0360(2) 0.15820(16) 0.40124(6) 0.0197(3) Uani 1 1 d . .
C3 C -0.0865(2) 0.20632(16) 0.36373(6) 0.0192(3) Uani 1 1 d . .
H8 H -0.2103 0.2358 0.3731 0.023 Uiso 1 1 calc R U
C4 C -0.0323(2) 0.21264(15) 0.31203(5) 0.0166(3) Uani 1 1 d . .
C5 C -0.1709(2) 0.25780(16) 0.27135(5) 0.0188(3) Uani 1 1 d . .
H20 H -0.2452 0.3411 0.2839 0.023 Uiso 1 1 calc R U
H21 H -0.2597 0.1774 0.2647 0.023 Uiso 1 1 calc R U
C6 C -0.0729(2) 0.29912(16) 0.22168(6) 0.0181(3) Uani 1 1 d . .
H19 H -0.1678 0.3092 0.1941 0.022 Uiso 1 1 calc R U
H18 H -0.0087 0.3933 0.2260 0.022 Uiso 1 1 calc R U
C7 C 0.1298(2) 0.21073(16) 0.15375(6) 0.0187(3) Uani 1 1 d . .
H13 H 0.1634 0.3148 0.1491 0.022 Uiso 1 1 calc R U
C8 C -0.0292(2) 0.17311(16) 0.11699(5) 0.0188(3) Uani 1 1 d . .
C9 C -0.0585(2) 0.25633(17) 0.07319(6) 0.0222(3) Uani 1 1 d . .
H12 H 0.0133 0.3417 0.0681 0.027 Uiso 1 1 calc R U
C10 C -0.1920(2) 0.21552(19) 0.03686(6) 0.0251(3) Uani 1 1 d . .
H9 H -0.2111 0.2733 0.0072 0.030 Uiso 1 1 calc R U
C11 C -0.2971(2) 0.09094(18) 0.04375(6) 0.0250(3) Uani 1 1 d . .
H2 H -0.3868 0.0621 0.0187 0.030 Uiso 1 1 calc R U
C12 C 0.2175(2) 0.10826(16) 0.38705(6) 0.0185(3) Uani 1 1 d . .
C13 C 0.4847(2) -0.03147(18) 0.41056(6) 0.0253(3) Uani 1 1 d . .
H5 H 0.4399 -0.1107 0.3888 0.038 Uiso 1 1 calc R U
H6 H 0.5467 -0.0712 0.4410 0.038 Uiso 1 1 calc R U
H4 H 0.5750 0.0276 0.3913 0.038 Uiso 1 1 calc R U
C14 C 0.2732(2) 0.11794(15) 0.33639(5) 0.0174(3) Uani 1 1 d . .
H7 H 0.3965 0.0880 0.3267 0.021 Uiso 1 1 calc R U
C15 C 0.1490(2) 0.17158(15) 0.29916(5) 0.0159(3) Uani 1 1 d . .
C16 C -0.2703(2) 0.00825(18) 0.08768(6) 0.0243(3) Uani 1 1 d . .
H11 H -0.3432 -0.0766 0.0928 0.029 Uiso 1 1 calc R U
C17 C -0.1379(2) 0.04899(17) 0.12408(6) 0.0214(3) Uani 1 1 d . .
H10 H -0.1210 -0.0079 0.1540 0.026 Uiso 1 1 calc R U
C18 C 0.3022(2) 0.11834(19) 0.14010(6) 0.0235(3) Uani 1 1 d . .
H16 H 0.4114 0.1506 0.1602 0.035 Uiso 1 1 calc R U
H15 H 0.3300 0.1284 0.1035 0.035 Uiso 1 1 calc R U
H14 H 0.2755 0.0169 0.1479 0.035 Uiso 1 1 calc R U
C19 C 0.2208(2) 0.18678(15) 0.24440(5) 0.0164(3) Uani 1 1 d . .
H17 H 0.3041 0.1024 0.2367 0.020 Uiso 1 1 calc R U
C20 C 0.3383(2) 0.32144(16) 0.24163(6) 0.0195(3) Uani 1 1 d . .

loop_
_atom_site_aniso_label
_atom_site_aniso_U_11
_atom_site_aniso_U_22
_atom_site_aniso_U_33
_atom_site_aniso_U_23
_atom_site_aniso_U_13
_atom_site_aniso_U_12
O1 0.0323(6) 0.0288(6) 0.0172(5) -0.0007(4) 0.0058(5) 0.0033(5)
O2 0.0303(6) 0.0260(5) 0.0173(5) -0.0007(4) -0.0039(4) 0.0048(5)
N1 0.0155(6) 0.0175(6) 0.0159(6) 0.0008(4) -0.0001(5) 0.0026(5)
N2 0.0195(6) 0.0254(7) 0.0350(7) 0.0051(6) -0.0007(6) -0.0027(6)
C1 0.0353(9) 0.0335(9) 0.0221(7) -0.0057(7) 0.0077(7) 0.0035(8)
C2 0.0260(8) 0.0156(6) 0.0176(7) -0.0017(5) 0.0030(6) -0.0011(6)
C3 0.0189(7) 0.0172(7) 0.0216(7) -0.0022(6) 0.0037(6) -0.0016(5)
C4 0.0177(7) 0.0119(6) 0.0202(7) -0.0009(5) 0.0008(5) -0.0008(5)
C5 0.0155(7) 0.0198(7) 0.0211(7) -0.0018(6) 0.0012(5) 0.0023(6)
C6 0.0163(7) 0.0166(7) 0.0214(7) 0.0004(5) -0.0016(6) 0.0030(6)
C7 0.0200(7) 0.0183(7) 0.0179(7) 0.0027(5) 0.0008(6) 0.0005(6)
C8 0.0204(7) 0.0198(7) 0.0161(6) -0.0005(5) 0.0023(6) 0.0046(6)
C9 0.0261(8) 0.0221(7) 0.0183(7) 0.0010(6) 0.0027(6) 0.0026(6)
C10 0.0307(8) 0.0295(8) 0.0153(7) 0.0021(6) -0.0004(6) 0.0063(7)
C11 0.0251(8) 0.0301(8) 0.0197(7) -0.0057(6) -0.0027(6) 0.0063(7)
C12 0.0231(7) 0.0149(6) 0.0175(7) -0.0014(5) -0.0026(6) 0.0000(6)
C13 0.0236(8) 0.0289(8) 0.0233(7) 0.0046(6) -0.0035(6) 0.0039(6)
C14 0.0175(7) 0.0148(6) 0.0198(7) -0.0020(5) -0.0001(6) 0.0005(5)
C15 0.0191(7) 0.0119(6) 0.0167(6) -0.0007(5) 0.0005(5) -0.0012(5)
C16 0.0240(8) 0.0226(7) 0.0264(8) -0.0025(6) 0.0005(6) 0.0018(6)
C17 0.0228(7) 0.0209(7) 0.0205(7) 0.0021(6) 0.0001(6) 0.0033(6)
C18 0.0214(7) 0.0307(8) 0.0185(7) 0.0011(6) 0.0036(6) 0.0044(7)
C19 0.0161(6) 0.0155(6) 0.0177(6) 0.0013(5) 0.0001(5) 0.0012(5)
C20 0.0155(7) 0.0229(7) 0.0202(7) 0.0025(6) 0.0000(6) 0.0027(6)

loop_
_atom_type_symbol
_atom_type_description
_atom_type_scat_dispersion_real
_atom_type_scat_dispersion_imag
_atom_type_scat_source
C C 0.0181 0.0091 'International Tables Vol C Tables 4.2.6.8 and 6.1.1.4'
H H 0.0000 0.0000 'International Tables Vol C Tables 4.2.6.8 and 6.1.1.4'
N N 0.0311 0.0180 'International Tables Vol C Tables 4.2.6.8 and 6.1.1.4'
O O 0.0492 0.0322 'International Tables Vol C Tables 4.2.6.8 and 6.1.1.4'

loop_
_geom_angle_atom_site_label_1
_geom_angle_atom_site_label_2
_geom_angle_atom_site_label_3
_geom_angle
C2 O1 C1 116.46(13)
C12 O2 C13 116.04(12)
C19 N1 C6 109.72(11)
C19 N1 C7 113.86(11)
C6 N1 C7 110.18(11)
O1 C1 H22 109.5
O1 C1 H3 109.5
H22 C1 H3 109.5
O1 C1 H1 109.5
H22 C1 H1 109.5
H3 C1 H1 109.5
O1 C2 C3 124.86(14)
O1 C2 C12 115.79(13)
C3 C2 C12 119.35(13)
C2 C3 C4 121.54(14)
C2 C3 H8 119.2
C4 C3 H8 119.2
C15 C4 C3 118.44(14)
C15 C4 C5 120.73(13)
C3 C4 C5 120.78(13)
C4 C5 C6 111.98(12)
C4 C5 H20 109.2
C6 C5 H20 109.2
C4 C5 H21 109.2
C6 C5 H21 109.2
H20 C5 H21 107.9
N1 C6 C5 110.44(12)
N1 C6 H19 109.6
C5 C6 H19 109.6
N1 C6 H18 109.6
C5 C6 H18 109.6
H19 C6 H18 108.1
N1 C7 C8 109.92(12)
N1 C7 C18 112.34(12)
C8 C7 C18 108.36(12)
N1 C7 H13 108.7
C8 C7 H13 108.7
C18 C7 H13 108.7
C9 C8 C17 118.81(14)
C9 C8 C7 120.08(14)
C17 C8 C7 120.90(13)
C10 C9 C8 120.66(15)
C10 C9 H12 119.7
C8 C9 H12 119.7
C11 C10 C9 120.19(15)
C11 C10 H9 119.9
C9 C10 H9 119.9
C10 C11 C16 119.49(15)
C10 C11 H2 120.3
C16 C11 H2 120.3
O2 C12 C14 124.52(14)
O2 C12 C2 116.27(13)
C14 C12 C2 119.19(14)
O2 C13 H5 109.5
O2 C13 H6 109.5
H5 C13 H6 109.5
O2 C13 H4 109.5
H5 C13 H4 109.5
H6 C13 H4 109.5
C12 C14 C15 120.50(14)
C12 C14 H7 119.7
C15 C14 H7 119.7
C4 C15 C14 120.81(13)
C4 C15 C19 120.86(13)
C14 C15 C19 118.32(13)
C17 C16 C11 120.44(16)
C17 C16 H11 119.8
C11 C16 H11 119.8
C16 C17 C8 120.39(14)
C16 C17 H10 119.8
C8 C17 H10 119.8
C7 C18 H16 109.5
C7 C18 H15 109.5
H16 C18 H15 109.5
C7 C18 H14 109.5
H16 C18 H14 109.5
H15 C18 H14 109.5
N1 C19 C20 111.94(11)
N1 C19 C15 112.10(12)
C20 C19 C15 107.87(11)
N1 C19 H17 108.3
C20 C19 H17 108.3
C15 C19 H17 108.3
N2 C20 C19 177.80(16)

loop_
_geom_bond_atom_site_label_1
_geom_bond_atom_site_label_2
_geom_bond_distance
O1 C2 1.3671(18)
O1 C1 1.432(2)
O2 C12 1.3697(18)
O2 C13 1.427(2)
N1 C19 1.4581(18)
N1 C6 1.4753(18)
N1 C7 1.4798(18)
N2 C20 1.149(2)
C1 H22 0.9800
C1 H3 0.9800
C1 H1 0.9800
C2 C3 1.382(2)
C2 C12 1.415(2)
C3 C4 1.404(2)
C3 H8 0.9500
C4 C15 1.380(2)
C4 C5 1.505(2)
C5 C6 1.519(2)
C5 H20 0.9900
C5 H21 0.9900
C6 H19 0.9900
C6 H18 0.9900
C7 C8 1.519(2)
C7 C18 1.532(2)
C7 H13 1.0000
C8 C9 1.394(2)
C8 C17 1.396(2)
C9 C10 1.391(2)
C9 H12 0.9500
C10 C11 1.385(2)
C10 H9 0.9500
C11 C16 1.392(2)
C11 H2 0.9500
C12 C14 1.383(2)
C13 H5 0.9800
C13 H6 0.9800
C13 H4 0.9800
C14 C15 1.401(2)
C14 H7 0.9500
C15 C19 1.5232(19)
C16 C17 1.387(2)
C16 H11 0.9500
C17 H10 0.9500
C18 H16 0.9800
C18 H15 0.9800
C18 H14 0.9800
C19 C20 1.501(2)
C19 H17 1.0000

loop_
_geom_torsion_atom_site_label_1
_geom_torsion_atom_site_label_2
_geom_torsion_atom_site_label_3
_geom_torsion_atom_site_label_4
_geom_torsion
C1 O1 C2 C3 -18.1(2)
C1 O1 C2 C12 162.09(14)
O1 C2 C3 C4 177.46(14)
C12 C2 C3 C4 -2.7(2)
C2 C3 C4 C15 -1.0(2)
C2 C3 C4 C5 176.72(14)
C15 C4 C5 C6 -18.85(19)
C3 C4 C5 C6 163.44(13)
C19 N1 C6 C5 -66.84(14)
C7 N1 C6 C5 167.03(12)
C4 C5 C6 N1 48.02(16)
C19 N1 C7 C8 165.67(11)
C6 N1 C7 C8 -70.57(14)
C19 N1 C7 C18 44.93(16)
C6 N1 C7 C18 168.69(12)
N1 C7 C8 C9 141.37(14)
C18 C7 C8 C9 -95.52(16)
N1 C7 C8 C17 -43.88(18)
C18 C7 C8 C17 79.22(17)
C17 C8 C9 C10 -0.8(2)
C7 C8 C9 C10 174.05(14)
C8 C9 C10 C11 -0.3(2)
C9 C10 C11 C16 1.0(2)
C13 O2 C12 C14 -18.9(2)
C13 O2 C12 C2 162.51(13)
O1 C2 C12 O2 2.89(19)
C3 C2 C12 O2 -176.92(13)
O1 C2 C12 C14 -175.78(13)
C3 C2 C12 C14 4.4(2)
O2 C12 C14 C15 179.11(13)
C2 C12 C14 C15 -2.3(2)
C3 C4 C15 C14 3.2(2)
C5 C4 C15 C14 -174.57(13)
C3 C4 C15 C19 -175.35(13)
C5 C4 C15 C19 6.9(2)
C12 C14 C15 C4 -1.5(2)
C12 C14 C15 C19 177.06(13)
C10 C11 C16 C17 -0.8(2)
C11 C16 C17 C8 -0.3(2)
C9 C8 C17 C16 1.1(2)
C7 C8 C17 C16 -173.74(14)
C6 N1 C19 C20 -68.47(15)
C7 N1 C19 C20 55.53(16)
C6 N1 C19 C15 52.90(15)
C7 N1 C19 C15 176.90(12)
C4 C15 C19 N1 -23.76(18)
C14 C15 C19 N1 157.66(12)
C4 C15 C19 C20 99.92(15)
C14 C15 C19 C20 -78.65(16)
